data_2213588
loop_
_publ_author_name
'Cong Liu'
'Jian-Ge Wang'
'Li Qu'
'Di Zhang'
'Jing-Cai Yao'

_publ_section_title
;
 3-Hydroxypyridinium 1-carboxybenzene-3-carboxylate
;
_journal_coeditor_code TK2142
_journal_issue 5
_journal_name_full 'Acta Crystallographica Section E'
_journal_page_first o2535
_journal_page_last o2536
_journal_paper_doi 10.1107/S1600536807016856
_journal_volume 63
_journal_year 2007
_chemical_formula_iupac 'C5 H6 N O +, C8 H5 O4 -'
_chemical_formula_moiety 'C5 H6 N O +, C8 H5 O4 -'
_chemical_formula_sum 'C13 H11 N O5'
_chemical_formula_weight 261.23
_chemical_name_systematic
;
3-Hydroxypyridinium 1-carboxybenzene-3-carboxylate
;
_space_group_IT_number 14
_symmetry_cell_setting monoclinic
_symmetry_space_group_name_Hall '-P 2yn'
_symmetry_space_group_name_H-M 'P 1 21/n 1'
_atom_sites_solution_hydrogens geom
_atom_sites_solution_primary direct
_atom_sites_solution_secondary difmap
_audit_creation_method SHELXL-97
_cell_angle_alpha 90
_cell_angle_beta 99.963(2)
_cell_angle_gamma 90
_cell_formula_units_Z 4
_cell_length_a 10.2943(17)
_cell_length_b 10.9947(18)
_cell_length_c 10.4059(17)
_cell_measurement_reflns_used 1325
_cell_measurement_temperature 291(2)
_cell_measurement_theta_max 21.7
_cell_measurement_theta_min 2.6
_cell_volume 1160.0(3)
_computing_cell_refinement 'SAINT (Bruker, 2004)'
_computing_data_collection 'SMART (Bruker, 2004)'
_computing_data_reduction SAINT
_computing_molecular_graphics 'SHELXTL (Bruker, 2004)'
_computing_publication_material SHELXTL
_computing_structure_refinement 'SHELXL97 (Sheldrick, 1997)'
_computing_structure_solution 'SHELXS97 (Sheldrick, 1997)'
_diffrn_ambient_temperature 291(2)
_diffrn_measured_fraction_theta_full 1.000
_diffrn_measured_fraction_theta_max 1.000
_diffrn_measurement_device_type 'Bruker SMART CCD area-detector'
_diffrn_measurement_method '\f and \w'
_diffrn_radiation_monochromator graphite
_diffrn_radiation_source 'fine-focus sealed tube'
_diffrn_radiation_type MoK\a
_diffrn_radiation_wavelength 0.71073
_diffrn_reflns_av_R_equivalents 0.045
_diffrn_reflns_av_sigmaI/netI 0.040
_diffrn_reflns_limit_h_max 12
_diffrn_reflns_limit_h_min -12
_diffrn_reflns_limit_k_max 13
_diffrn_reflns_limit_k_min -13
_diffrn_reflns_limit_l_max 12
_diffrn_reflns_limit_l_min -12
_diffrn_reflns_number 8655
_diffrn_reflns_theta_full 25.5
_diffrn_reflns_theta_max 25.5
_diffrn_reflns_theta_min 2.6
_diffrn_standards_decay_% 0
_diffrn_standards_number 0
_exptl_absorpt_coefficient_mu 0.117
_exptl_absorpt_correction_T_max 0.990
_exptl_absorpt_correction_T_min 0.971
_exptl_absorpt_correction_type multi-scan
_exptl_absorpt_process_details '(SADABS; Sheldrick, 1996)'
_exptl_crystal_colour brown
_exptl_crystal_density_diffrn 1.496
_exptl_crystal_density_method 'not measured'
_exptl_crystal_description block
_exptl_crystal_F_000 544
_exptl_crystal_size_max 0.26
_exptl_crystal_size_mid 0.15
_exptl_crystal_size_min 0.09
_refine_diff_density_max 0.15
_refine_diff_density_min -0.23
_refine_ls_extinction_method none
_refine_ls_goodness_of_fit_ref 1.03
_refine_ls_hydrogen_treatment constr
_refine_ls_matrix_type full
_refine_ls_number_parameters 174
_refine_ls_number_reflns 2160
_refine_ls_number_restraints 0
_refine_ls_restrained_S_all 1.03
_refine_ls_R_factor_all 0.078
_refine_ls_R_factor_gt 0.042
_refine_ls_shift/su_max 0.000
_refine_ls_shift/su_mean 0.000
_refine_ls_structure_factor_coef Fsqd
_refine_ls_weighting_details 'calc w=1/[\s^2^(Fo^2^)+(0.0579P)^2^+0.0997P] where P=(Fo^2^+2Fc^2^)/3'
_refine_ls_weighting_scheme calc
_refine_ls_wR_factor_gt 0.102
_refine_ls_wR_factor_ref 0.123
_reflns_number_gt 1337
_reflns_number_total 2160
_reflns_threshold_expression I>2\s(I)
_cod_data_source_file tk2142.cif
_cod_data_source_block I
_cod_depositor_comments
;
The following automatic conversions were performed:
'_symmetry_cell_setting' value 'Monoclinic' changed to 'monoclinic'
according to '/home/saulius/struct/CIF-dictionaries/cif_core.dic'
dictionary named 'cif_core.dic' version 2.4.1 from 2010-06-29.

Automatic conversion script
Id: cif_fix_enum 1527 2010-12-29 10:47:43Z saulius 

The following automatic conversions were performed:

'_symmetry_cell_setting' value 'Monoclinic' changed to 'monoclinic'
according to /home/saulius/struct/CIF-dictionaries/cif_core.dic
dictionary named 'cif_core.dic' version 2.4.1 from 2010-06-29.

Automatic conversion script
Id: cif_fix_values 1715 2011-07-08 13:25:40Z adriana 
;
_cod_original_sg_symbol_H-M 'P 21/n'
_cod_database_code 2213588
_cod_database_fobs_code 2213588

loop_
_symmetry_equiv_pos_as_xyz
'x, y, z'
'-x+1/2, y+1/2, -z+1/2'
'-x, -y, -z'
'x-1/2, -y-1/2, z-1/2'

loop_
_atom_site_type_symbol
_atom_site_label
_atom_site_fract_x
_atom_site_fract_y
_atom_site_fract_z
_atom_site_U_iso_or_equiv
_atom_site_adp_type
_atom_site_calc_flag
_atom_site_refinement_flags
_atom_site_occupancy
O O1 -0.10544(18) 0.29756(15) 0.34000(15) 0.0611(5) Uani d . 1
O O2 -0.11457(18) 0.10446(14) 0.40551(14) 0.0554(5) Uani d . 1
H H2 -0.1275 0.0909 0.3268 0.083 Uiso calc R 1
O O3 0.11938(16) -0.01611(13) 0.83424(13) 0.0516(5) Uani d . 1
O O4 0.13211(16) 0.11308(14) 0.99867(14) 0.0538(5) Uani d . 1
O O5 0.35553(19) 0.80183(15) 0.34618(14) 0.0610(5) Uani d . 1
H H5 0.3696 0.7428 0.3948 0.092 Uiso calc R 1
N N1 0.20698(18) 0.81675(17) 0.01150(17) 0.0472(5) Uani d . 1
H H1 0.1771 0.8722 -0.0442 0.057 Uiso calc R 1
C C1 -0.0432(2) 0.25140(19) 0.56609(19) 0.0384(5) Uani d . 1
C C2 0.0010(2) 0.16068(19) 0.65583(19) 0.0385(5) Uani d . 1
H H2A -0.0053 0.0797 0.6295 0.046 Uiso calc R 1
C C3 0.0545(2) 0.18873(18) 0.78412(19) 0.0372(5) Uani d . 1
C C4 0.0617(2) 0.31029(19) 0.8213(2) 0.0459(6) Uani d . 1
H H4 0.0966 0.3308 0.9071 0.055 Uiso calc R 1
C C5 0.0178(2) 0.4008(2) 0.7328(2) 0.0545(7) Uani d . 1
H H5A 0.0238 0.4818 0.7590 0.065 Uiso calc R 1
C C6 -0.0349(2) 0.37192(19) 0.6055(2) 0.0464(6) Uani d . 1
H H6 -0.0650 0.4333 0.5462 0.056 Uiso calc R 1
C C7 -0.0913(2) 0.2222(2) 0.4263(2) 0.0441(6) Uani d . 1
C C8 0.1053(2) 0.0902(2) 0.8795(2) 0.0402(5) Uani d . 1
C C9 0.2006(2) 0.7012(2) -0.0271(2) 0.0540(7) Uani d . 1
H H9 0.1632 0.6809 -0.1122 0.065 Uiso calc R 1
C C10 0.2497(3) 0.6127(2) 0.0602(2) 0.0544(6) Uani d . 1
H H10 0.2463 0.5315 0.0347 0.065 Uiso calc R 1
C C11 0.3042(2) 0.6443(2) 0.1856(2) 0.0468(6) Uani d . 1
H H11 0.3398 0.5845 0.2445 0.056 Uiso calc R 1
C C12 0.3066(2) 0.7640(2) 0.2247(2) 0.0420(5) Uani d . 1
C C13 0.2577(2) 0.8499(2) 0.1327(2) 0.0463(6) Uani d . 1
H H13 0.2602 0.9318 0.1555 0.056 Uiso calc R 1

loop_
_atom_site_aniso_label
_atom_site_aniso_U_11
_atom_site_aniso_U_22
_atom_site_aniso_U_33
_atom_site_aniso_U_12
_atom_site_aniso_U_13
_atom_site_aniso_U_23
O1 0.0861(14) 0.0568(11) 0.0376(9) 0.0057(9) 0.0022(9) 0.0148(8)
O2 0.0823(12) 0.0497(10) 0.0301(9) 0.0025(9) -0.0019(8) 0.0005(7)
O3 0.0830(12) 0.0383(9) 0.0282(8) 0.0089(8) -0.0055(8) 0.0019(7)
O4 0.0773(12) 0.0529(10) 0.0262(9) 0.0027(8) -0.0054(8) -0.0013(7)
O5 0.0854(13) 0.0578(11) 0.0335(9) -0.0101(10) -0.0074(9) 0.0033(8)
N1 0.0572(12) 0.0495(12) 0.0328(11) 0.0071(9) 0.0020(9) 0.0121(9)
C1 0.0412(13) 0.0413(13) 0.0317(12) 0.0020(10) 0.0034(9) 0.0027(9)
C2 0.0480(13) 0.0356(12) 0.0307(12) 0.0019(9) 0.0031(10) 0.0024(9)
C3 0.0409(12) 0.0379(12) 0.0313(12) 0.0008(9) 0.0022(9) 0.0004(9)
C4 0.0558(15) 0.0424(13) 0.0364(13) -0.0026(11) -0.0009(11) -0.0030(10)
C5 0.0732(17) 0.0377(13) 0.0494(15) -0.0020(12) 0.0015(13) -0.0024(11)
C6 0.0569(15) 0.0376(13) 0.0438(14) 0.0027(11) 0.0063(11) 0.0073(10)
C7 0.0505(14) 0.0448(14) 0.0362(13) 0.0079(11) 0.0050(10) 0.0057(10)
C8 0.0465(13) 0.0440(13) 0.0277(12) -0.0011(10) -0.0005(10) -0.0003(10)
C9 0.0656(17) 0.0613(17) 0.0319(13) 0.0042(13) -0.0010(12) -0.0017(11)
C10 0.0766(17) 0.0432(14) 0.0423(14) 0.0062(12) 0.0072(13) -0.0011(11)
C11 0.0578(15) 0.0447(14) 0.0365(13) 0.0091(11) 0.0044(11) 0.0114(10)
C12 0.0473(14) 0.0478(14) 0.0298(12) -0.0019(10) 0.0035(10) 0.0031(10)
C13 0.0604(15) 0.0406(13) 0.0361(13) 0.0023(11) 0.0037(11) 0.0036(10)

loop_
_atom_type_symbol
_atom_type_description
_atom_type_scat_dispersion_real
_atom_type_scat_dispersion_imag
_atom_type_scat_source
C C 0.0033 0.0016 'International Tables Vol C Tables 4.2.6.8 and 6.1.1.4'
H H 0.0000 0.0000 'International Tables Vol C Tables 4.2.6.8 and 6.1.1.4'
N N 0.0061 0.0033 'International Tables Vol C Tables 4.2.6.8 and 6.1.1.4'
O O 0.0106 0.0060 'International Tables Vol C Tables 4.2.6.8 and 6.1.1.4'

loop_
_geom_angle_atom_site_label_1
_geom_angle_atom_site_label_2
_geom_angle_atom_site_label_3
_geom_angle
C7 O2 H2 109.5
C12 O5 H5 109.5
C13 N1 C9 122.59(19)
C13 N1 H1 118.7
C9 N1 H1 118.7
C6 C1 C2 119.46(19)
C6 C1 C7 119.25(19)
C2 C1 C7 121.2(2)
C3 C2 C1 121.12(19)
C3 C2 H2A 119.4
C1 C2 H2A 119.4
C2 C3 C4 118.35(19)
C2 C3 C8 120.70(18)
C4 C3 C8 120.95(19)
C5 C4 C3 120.9(2)
C5 C4 H4 119.6
C3 C4 H4 119.6
C4 C5 C6 120.3(2)
C4 C5 H5A 119.8
C6 C5 H5A 119.8
C5 C6 C1 119.9(2)
C5 C6 H6 120.0
C1 C6 H6 120.0
O1 C7 O2 123.4(2)
O1 C7 C1 123.7(2)
O2 C7 C1 112.94(18)
O4 C8 O3 122.11(19)
O4 C8 C3 120.18(19)
O3 C8 C3 117.71(18)
N1 C9 C10 119.1(2)
N1 C9 H9 120.5
C10 C9 H9 120.5
C9 C10 C11 119.6(2)
C9 C10 H10 120.2
C11 C10 H10 120.2
C10 C11 C12 120.4(2)
C10 C11 H11 119.8
C12 C11 H11 119.8
O5 C12 C13 118.3(2)
O5 C12 C11 123.9(2)
C13 C12 C11 117.7(2)
N1 C13 C12 120.5(2)
N1 C13 H13 119.7
C12 C13 H13 119.7

loop_
_geom_bond_atom_site_label_1
_geom_bond_atom_site_label_2
_geom_bond_distance
O1 C7 1.212(2)
O2 C7 1.328(3)
O2 H2 0.8200
O3 C8 1.277(2)
O4 C8 1.248(2)
O5 C12 1.344(3)
O5 H5 0.8200
N1 C13 1.330(3)
N1 C9 1.331(3)
N1 H1 0.8600
C1 C6 1.385(3)
C1 C2 1.388(3)
C1 C7 1.488(3)
C2 C3 1.388(3)
C2 H2A 0.9300
C3 C4 1.390(3)
C3 C8 1.501(3)
C4 C5 1.378(3)
C4 H4 0.9300
C5 C6 1.379(3)
C5 H5A 0.9300
C6 H6 0.9300
C9 C10 1.367(3)
C9 H9 0.9300
C10 C11 1.373(3)
C10 H10 0.9300
C11 C12 1.377(3)
C11 H11 0.9300
C12 C13 1.376(3)
C13 H13 0.9300

loop_
_geom_hbond_atom_site_label_D
_geom_hbond_atom_site_label_H
_geom_hbond_atom_site_label_A
_geom_hbond_site_symmetry_A
_geom_hbond_distance_DH
_geom_hbond_distance_HA
_geom_hbond_distance_DA
_geom_hbond_angle_DHA
N1 H1 O3 1_564 0.86 1.79 2.649(2) 177
O5 H5 O4 2_556 0.82 1.81 2.619(2) 169
O2 H2 O3 3_556 0.82 1.88 2.670(2) 161

loop_
_geom_torsion_atom_site_label_1
_geom_torsion_atom_site_label_2
_geom_torsion_atom_site_label_3
_geom_torsion_atom_site_label_4
_geom_torsion
C6 C1 C2 C3 -0.6(3)
C7 C1 C2 C3 175.4(2)
C1 C2 C3 C4 0.6(3)
C1 C2 C3 C8 -178.38(19)
C2 C3 C4 C5 -0.5(3)
C8 C3 C4 C5 178.5(2)
C3 C4 C5 C6 0.4(4)
C4 C5 C6 C1 -0.4(4)
C2 C1 C6 C5 0.5(3)
C7 C1 C6 C5 -175.6(2)
C6 C1 C7 O1 11.6(3)
C2 C1 C7 O1 -164.4(2)
C6 C1 C7 O2 -169.8(2)
C2 C1 C7 O2 14.2(3)
C2 C3 C8 O4 -167.7(2)
C4 C3 C8 O4 13.3(3)
C2 C3 C8 O3 12.2(3)
C4 C3 C8 O3 -166.8(2)
C13 N1 C9 C10 -1.0(4)
N1 C9 C10 C11 0.2(4)
C9 C10 C11 C12 1.7(4)
C10 C11 C12 O5 178.5(2)
C10 C11 C12 C13 -2.6(3)
C9 N1 C13 C12 0.0(4)
O5 C12 C13 N1 -179.3(2)
C11 C12 C13 N1 1.8(3)

loop_
_cod_related_entry_id
_cod_related_entry_database
_cod_related_entry_code
1 ChemSpider 21124574
